data_7034561
loop_
_publ_author_name
'Wang, Xin-Ming'
'Chen, Shuo'
'Fan, Rui-Qing'
'Zhang, Fu-Qiang'
'Yang, Yu-Lin'

_publ_section_title
;
 Facile luminescent tuning of Zn(II)/Hg(II) complexes based on flexible,
 semi-rigid and rigid polydentate Schiff bases from blue to green to red:
 structural, photophysics, electrochemistry and theoretical calculations
 studies.
;
_journal_issue 17
_journal_name_full 'Dalton transactions (Cambridge, England : 2003)'
_journal_page_first 8107
_journal_page_last 8125
_journal_paper_doi 10.1039/c5dt00057b
_journal_volume 44
_journal_year 2015
_chemical_formula_sum 'C20 H24 Cl4 N4 O2 Zn2'
_chemical_formula_weight 624.97
_chemical_name_systematic
;
?
;
_space_group_IT_number 15
_symmetry_cell_setting monoclinic
_symmetry_space_group_name_Hall '-C 2yc'
_symmetry_space_group_name_H-M 'C 1 2/c 1'
_atom_sites_solution_hydrogens geom
_atom_sites_solution_primary direct
_atom_sites_solution_secondary difmap
_audit_creation_method SHELXL-97
_audit_update_record
;
2013-04-10 deposited with the CCDC.
2015-03-23 downloaded from the CCDC.
;
_cell_angle_alpha 90.00
_cell_angle_beta 90.56(3)
_cell_angle_gamma 90.00
_cell_formula_units_Z 4
_cell_length_a 23.119(5)
_cell_length_b 8.2756(17)
_cell_length_c 13.429(3)
_cell_measurement_reflns_used 2938
_cell_measurement_temperature 293(2)
_cell_measurement_theta_max 27.48
_cell_measurement_theta_min 3.02
_cell_volume 2569.2(10)
_computing_cell_refinement 'Bruker SMART'
_computing_data_collection 'Bruker SMART'
_computing_data_reduction 'Bruker SAINT'
_computing_molecular_graphics SHELXP-97
_computing_publication_material SHELXTL
_computing_structure_refinement 'SHELXL-97 (Sheldrick, 1997)'
_computing_structure_solution 'SHELXS-97 (Sheldrick, 1990)'
_diffrn_ambient_temperature 293(2)
_diffrn_measured_fraction_theta_full 0.996
_diffrn_measured_fraction_theta_max 0.996
_diffrn_measurement_device_type 'Bruker Smart APEX CCD area detector'
_diffrn_measurement_method 'phi and omega scans'
_diffrn_radiation_monochromator graphite
_diffrn_radiation_source 'fine-focus sealed tube'
_diffrn_radiation_type MoK\a
_diffrn_radiation_wavelength 0.71073
_diffrn_reflns_av_R_equivalents 0.0307
_diffrn_reflns_av_sigmaI/netI 0.0255
_diffrn_reflns_limit_h_max 29
_diffrn_reflns_limit_h_min -29
_diffrn_reflns_limit_k_max 10
_diffrn_reflns_limit_k_min -10
_diffrn_reflns_limit_l_max 15
_diffrn_reflns_limit_l_min -17
_diffrn_reflns_number 12268
_diffrn_reflns_theta_full 27.48
_diffrn_reflns_theta_max 27.48
_diffrn_reflns_theta_min 3.02
_diffrn_standards_decay_% 0
_diffrn_standards_interval_count 0
_diffrn_standards_interval_time 0
_diffrn_standards_number 0
_exptl_absorpt_coefficient_mu 2.307
_exptl_absorpt_correction_T_max 0.6554
_exptl_absorpt_correction_T_min 0.5643
_exptl_absorpt_correction_type multi-scan
_exptl_crystal_colour colorless
_exptl_crystal_density_diffrn 1.616
_exptl_crystal_density_method 'not measured'
_exptl_crystal_description block
_exptl_crystal_F_000 1264
_exptl_crystal_size_max 0.28
_exptl_crystal_size_mid 0.24
_exptl_crystal_size_min 0.20
_refine_diff_density_max 0.629
_refine_diff_density_min -0.528
_refine_diff_density_rms 0.054
_refine_ls_extinction_method none
_refine_ls_goodness_of_fit_ref 0.976
_refine_ls_hydrogen_treatment mixed
_refine_ls_matrix_type full
_refine_ls_number_parameters 148
_refine_ls_number_reflns 2938
_refine_ls_number_restraints 0
_refine_ls_restrained_S_all 0.976
_refine_ls_R_factor_all 0.0381
_refine_ls_R_factor_gt 0.0301
_refine_ls_shift/su_max 0.011
_refine_ls_shift/su_mean 0.001
_refine_ls_structure_factor_coef Fsqd
_refine_ls_weighting_details 'calc w=1/[\s^2^(Fo^2^)+(0.0378P)^2^+3.1723P] where P=(Fo^2^+2Fc^2^)/3'
_refine_ls_weighting_scheme calc
_refine_ls_wR_factor_gt 0.0727
_refine_ls_wR_factor_ref 0.0768
_reflns_number_gt 2486
_reflns_number_total 2938
_reflns_threshold_expression >2sigma(I)
_cod_data_source_file c5dt00057b2.cif
_cod_data_source_block 1d
_cod_depositor_comments
;
The following automatic conversions were performed:

'_symmetry_cell_setting' value 'Monoclinic' changed to 'monoclinic'
according to
/usr/data/users/saulius/crontab/automatic-downloads/rss-feeds/RSC/lib/dictionaries/cif_core.dic
dictionary named 'cif_core.dic' version 2.4.2 from 2011-04-26.

Automatic conversion script
Id: cif_fix_values 3105 2015-03-04 15:46:00Z robertas 

 Adding full bibliography for 7034551--7034562.cif.
;
_cod_original_cell_volume 2569.2(9)
_cod_original_sg_symbol_H-M 'C 2/c'
_cod_database_code 7034561

loop_
_symmetry_equiv_pos_as_xyz
'x, y, z'
'-x, y, -z+1/2'
'x+1/2, y+1/2, z'
'-x+1/2, y+1/2, -z+1/2'
'-x, -y, -z'
'x, -y, z-1/2'
'-x+1/2, -y+1/2, -z'
'x+1/2, -y+1/2, z-1/2'

loop_
_atom_site_label
_atom_site_type_symbol
_atom_site_fract_x
_atom_site_fract_y
_atom_site_fract_z
_atom_site_U_iso_or_equiv
_atom_site_adp_type
_atom_site_occupancy
_atom_site_symmetry_multiplicity
_atom_site_calc_flag
_atom_site_refinement_flags
Zn1 Zn 0.607557(11) 0.86322(3) 0.840868(18) 0.03772(10) Uani 1 1 d .
O1 O 0.70443(8) 0.5921(2) 0.83465(14) 0.0590(5) Uani 1 1 d .
Cl1 Cl 0.66586(3) 1.04815(10) 0.90344(7) 0.0732(2) Uani 1 1 d .
Cl2 Cl 0.55307(3) 0.72737(11) 0.94562(5) 0.0687(2) Uani 1 1 d .
N1 N 0.56090(7) 0.9446(2) 0.71704(12) 0.0298(4) Uani 1 1 d .
N2 N 0.64142(7) 0.7124(2) 0.73292(13) 0.0333(4) Uani 1 1 d .
C1 C 0.52363(13) 1.3910(3) 0.7108(2) 0.0545(7) Uani 1 1 d .
H1A H 0.5483 1.4839 0.7162 0.082 Uiso 1 1 d R
H1B H 0.5032 1.3937 0.6482 0.082 Uiso 1 1 d R
C2 C 0.55998(10) 1.2384(3) 0.71637(19) 0.0435(5) Uani 1 1 d .
H2A H 0.5815 1.2372 0.7788 0.052 Uiso 1 1 calc R
H2B H 0.5877 1.2388 0.6626 0.052 Uiso 1 1 calc R
C3 C 0.52271(9) 1.0861(3) 0.70908(15) 0.0314(4) Uani 1 1 d .
H3A H 0.5047(10) 1.085(3) 0.6453(19) 0.038 Uiso 1 1 d .
C4 C 0.57336(9) 0.8660(3) 0.63871(15) 0.0332(4) Uani 1 1 d .
H4 H 0.5565 0.8943 0.5780 0.040 Uiso 1 1 calc R
C5 C 0.61422(9) 0.7308(3) 0.64384(15) 0.0321(4) Uani 1 1 d .
C6 C 0.62336(11) 0.6280(3) 0.56510(18) 0.0437(5) Uani 1 1 d .
H6A H 0.6044 0.6431 0.5044 0.052 Uiso 1 1 calc R
C7 C 0.66182(11) 0.5004(3) 0.57918(19) 0.0496(6) Uani 1 1 d .
H7A H 0.6681 0.4273 0.5278 0.059 Uiso 1 1 calc R
C8 C 0.69041(11) 0.4820(3) 0.6683(2) 0.0466(6) Uani 1 1 d .
H8A H 0.7166 0.3980 0.6780 0.056 Uiso 1 1 calc R
C9 C 0.67920(10) 0.5925(3) 0.74404(17) 0.0388(5) Uani 1 1 d .
C10 C 0.74850(14) 0.4729(4) 0.8545(2) 0.0768(10) Uani 1 1 d .
H10A H 0.7630 0.4864 0.9212 0.115 Uiso 1 1 calc R
H10B H 0.7795 0.4861 0.8083 0.115 Uiso 1 1 calc R
H10C H 0.7323 0.3667 0.8473 0.115 Uiso 1 1 calc R

loop_
_atom_site_aniso_label
_atom_site_aniso_U_11
_atom_site_aniso_U_22
_atom_site_aniso_U_33
_atom_site_aniso_U_23
_atom_site_aniso_U_13
_atom_site_aniso_U_12
Zn1 0.03733(15) 0.04760(17) 0.02812(14) -0.00615(11) -0.00446(10) 0.00868(11)
O1 0.0573(11) 0.0704(12) 0.0491(10) -0.0070(9) -0.0109(9) 0.0309(10)
Cl1 0.0599(4) 0.0774(5) 0.0817(5) -0.0375(4) -0.0272(4) 0.0045(4)
Cl2 0.0616(4) 0.0970(6) 0.0478(4) 0.0300(4) 0.0080(3) 0.0146(4)
N1 0.0275(8) 0.0323(9) 0.0295(8) 0.0010(7) -0.0002(7) -0.0017(7)
N2 0.0317(9) 0.0363(9) 0.0319(9) -0.0042(7) 0.0019(7) 0.0012(7)
C1 0.0669(18) 0.0336(12) 0.0631(17) 0.0055(11) 0.0094(14) -0.0032(12)
C2 0.0417(12) 0.0389(12) 0.0501(13) 0.0058(10) 0.0038(10) -0.0060(10)
C3 0.0322(10) 0.0334(10) 0.0285(10) 0.0020(8) -0.0024(9) 0.0012(8)
C4 0.0320(10) 0.0401(11) 0.0275(10) 0.0021(9) -0.0002(8) -0.0043(9)
C5 0.0316(10) 0.0346(10) 0.0302(10) -0.0023(8) 0.0051(8) -0.0047(8)
C6 0.0474(13) 0.0500(14) 0.0338(11) -0.0095(10) 0.0058(10) -0.0033(11)
C7 0.0519(14) 0.0490(14) 0.0481(14) -0.0174(12) 0.0144(12) -0.0016(11)
C8 0.0403(12) 0.0406(12) 0.0591(15) -0.0091(11) 0.0090(11) 0.0058(10)
C9 0.0342(11) 0.0413(11) 0.0410(12) -0.0019(10) 0.0031(9) 0.0050(9)
C10 0.072(2) 0.091(2) 0.0667(19) 0.0033(18) -0.0093(16) 0.0450(19)

loop_
_atom_type_symbol
_atom_type_description
_atom_type_scat_dispersion_real
_atom_type_scat_dispersion_imag
_atom_type_scat_source
C C 0.0033 0.0016 'International Tables Vol C Tables 4.2.6.8 and 6.1.1.4'
H H 0.0000 0.0000 'International Tables Vol C Tables 4.2.6.8 and 6.1.1.4'
N N 0.0061 0.0033 'International Tables Vol C Tables 4.2.6.8 and 6.1.1.4'
O O 0.0106 0.0060 'International Tables Vol C Tables 4.2.6.8 and 6.1.1.4'
Cl Cl 0.1484 0.1585 'International Tables Vol C Tables 4.2.6.8 and 6.1.1.4'
Zn Zn 0.2839 1.4301 'International Tables Vol C Tables 4.2.6.8 and 6.1.1.4'

loop_
_geom_angle_atom_site_label_1
_geom_angle_atom_site_label_2
_geom_angle_atom_site_label_3
_geom_angle
_geom_angle_site_symmetry_1
_geom_angle_site_symmetry_3
N2 Zn1 N1 80.37(7) . .
N2 Zn1 Cl1 116.86(6) . .
N1 Zn1 Cl1 112.95(6) . .
N2 Zn1 Cl2 111.17(6) . .
N1 Zn1 Cl2 112.28(5) . .
Cl1 Zn1 Cl2 117.55(4) . .
C9 O1 C10 118.0(2) . .
C4 N1 C3 119.22(18) . .
C4 N1 Zn1 111.99(14) . .
C3 N1 Zn1 128.40(13) . .
C9 N2 C5 118.84(18) . .
C9 N2 Zn1 128.56(15) . .
C5 N2 Zn1 111.99(14) . .
C2 C1 C1 111.47(19) . 2_656
C2 C1 H1A 109.6 . .
C1 C1 H1A 112.1 2_656 .
C2 C1 H1B 109.3 . .
C1 C1 H1B 104.8 2_656 .
H1A C1 H1B 109.5 . .
C1 C2 C3 111.8(2) . .
C1 C2 H2A 109.3 . .
C3 C2 H2A 109.3 . .
C1 C2 H2B 109.3 . .
C3 C2 H2B 109.3 . .
H2A C2 H2B 107.9 . .
N1 C3 C2 108.31(17) . .
N1 C3 C3 111.37(14) . 2_656
C2 C3 C3 110.17(15) . 2_656
N1 C3 H3A 108.3(15) . .
C2 C3 H3A 108.1(15) . .
C3 C3 H3A 110.6(15) 2_656 .
N1 C4 C5 120.18(19) . .
N1 C4 H4 119.9 . .
C5 C4 H4 119.9 . .
N2 C5 C6 122.4(2) . .
N2 C5 C4 114.92(18) . .
C6 C5 C4 122.7(2) . .
C5 C6 C7 117.9(2) . .
C5 C6 H6A 121.1 . .
C7 C6 H6A 121.1 . .
C8 C7 C6 120.3(2) . .
C8 C7 H7A 119.8 . .
C6 C7 H7A 119.8 . .
C7 C8 C9 118.2(2) . .
C7 C8 H8A 120.9 . .
C9 C8 H8A 120.9 . .
N2 C9 O1 112.5(2) . .
N2 C9 C8 122.3(2) . .
O1 C9 C8 125.2(2) . .
O1 C10 H10A 109.5 . .
O1 C10 H10B 109.5 . .
H10A C10 H10B 109.5 . .
O1 C10 H10C 109.5 . .
H10A C10 H10C 109.5 . .
H10B C10 H10C 109.5 . .

loop_
_geom_bond_atom_site_label_1
_geom_bond_atom_site_label_2
_geom_bond_distance
_geom_bond_site_symmetry_2
Zn1 N2 2.0724(17) .
Zn1 N1 2.0851(18) .
Zn1 Cl1 2.2007(9) .
Zn1 Cl2 2.2056(9) .
O1 C9 1.344(3) .
O1 C10 1.441(3) .
N1 C4 1.273(3) .
N1 C3 1.470(3) .
N2 C9 1.329(3) .
N2 C5 1.355(3) .
C1 C2 1.518(3) .
C1 C1 1.525(5) 2_656
C1 H1A 0.9599 .
C1 H1B 0.9601 .
C2 C3 1.530(3) .
C2 H2A 0.9700 .
C2 H2B 0.9700 .
C3 C3 1.527(4) 2_656
C3 H3A 0.95(3) .
C4 C5 1.465(3) .
C4 H4 0.9300 .
C5 C6 1.376(3) .
C6 C7 1.392(4) .
C6 H6A 0.9300 .
C7 C8 1.369(4) .
C7 H7A 0.9300 .
C8 C9 1.395(3) .
C8 H8A 0.9300 .
C10 H10A 0.9600 .
C10 H10B 0.9600 .
C10 H10C 0.9600 .
